data_7023161
loop_
_publ_author_name
'Das, Ankita'
'Kundu, Tanaya'
'Mobin, Shaikh M.'
'Priego, Jos\'e Luis'
'Jim\'enez-Aparicio, Reyes'
'Lahiri, Goutam Kumar'

_publ_section_title
;
 Influence of ancillary ligands on the electronic structure and anion
 sensing features of ligand bridged diruthenium complexes.
;
_journal_issue 37
_journal_name_full 'Dalton transactions (Cambridge, England : 2003)'
_journal_page_first 13733
_journal_page_last 13746
_journal_paper_doi 10.1039/c3dt50853f
_journal_volume 42
_journal_year 2013
_chemical_formula_sum 'C51 H38 Cl2 N12 O11.5 Ru2'
_chemical_formula_weight 1275.97
_chemical_name_systematic
;
 ?
;
_space_group_IT_number 2
_symmetry_cell_setting triclinic
_symmetry_space_group_name_Hall '-P 1'
_symmetry_space_group_name_H-M 'P -1'
_atom_sites_solution_hydrogens geom
_atom_sites_solution_primary direct
_atom_sites_solution_secondary difmap
_audit_creation_method SHELXL-97
_cell_angle_alpha 80.183(5)
_cell_angle_beta 75.426(5)
_cell_angle_gamma 80.517(5)
_cell_formula_units_Z 2
_cell_length_a 13.2888(7)
_cell_length_b 14.3301(8)
_cell_length_c 16.8049(10)
_cell_measurement_reflns_used 5216
_cell_measurement_temperature 150(2)
_cell_measurement_theta_max 24.3545
_cell_measurement_theta_min 3.2798
_cell_volume 3026.8(3)
_computing_cell_refinement 'CrysAlis RED, Oxford Diffraction Ltd.,'
_computing_data_collection 'CrysAlis CCD, Oxford Diffraction Ltd.,'
_computing_data_reduction 'CrysAlis RED, Oxford Diffraction Ltd.,'
_computing_molecular_graphics Ortep3
_computing_publication_material Shelx97
_computing_structure_refinement 'SHELXL-97 (Sheldrick, 1997)'
_computing_structure_solution 'SHELXS-97 (Sheldrick, 1997)'
_diffrn_ambient_temperature 150(2)
_diffrn_detector_area_resol_mean 15.9948
_diffrn_measured_fraction_theta_full 0.997
_diffrn_measured_fraction_theta_max 0.997
_diffrn_measurement_device_type 'OXFORD DIFFRACTION XCALIBUR-S'
_diffrn_measurement_method \w/q-scan
_diffrn_radiation_monochromator graphite
_diffrn_radiation_source 'Enhance (Mo) X-ray Source'
_diffrn_radiation_type MoK\a
_diffrn_radiation_wavelength 0.71073
_diffrn_reflns_av_R_equivalents 0.0671
_diffrn_reflns_av_unetI/netI 0.1577
_diffrn_reflns_limit_h_max 14
_diffrn_reflns_limit_h_min -15
_diffrn_reflns_limit_k_max 16
_diffrn_reflns_limit_k_min -16
_diffrn_reflns_limit_l_max 18
_diffrn_reflns_limit_l_min -19
_diffrn_reflns_number 22418
_diffrn_reflns_theta_full 24.41
_diffrn_reflns_theta_max 24.41
_diffrn_reflns_theta_min 3.29
_exptl_absorpt_coefficient_mu 0.651
_exptl_absorpt_correction_T_max 0.8336
_exptl_absorpt_correction_T_min 0.7994
_exptl_absorpt_correction_type multi-scan
_exptl_absorpt_process_details
;
CrysAlis RED, Oxford Diffraction Ltd.,
Version 1.171.31.7 (release 18-10-2006 CrysAlis171 .NET)
(compiled Oct 18 2006,16:28:17)
Empirical absorption correction using spherical harmonics,
 implemented in SCALE3 ABSPACK scaling algorithm.
;
_exptl_crystal_colour black
_exptl_crystal_density_diffrn 1.400
_exptl_crystal_density_method 'not measured'
_exptl_crystal_description block
_exptl_crystal_F_000 1284
_exptl_crystal_size_max 0.36
_exptl_crystal_size_mid 0.32
_exptl_crystal_size_min 0.29
_platon_squeeze_details
;
;
_refine_diff_density_max 1.172
_refine_diff_density_min -0.823
_refine_diff_density_rms 0.126
_refine_ls_extinction_method none
_refine_ls_goodness_of_fit_ref 0.894
_refine_ls_hydrogen_treatment constr
_refine_ls_matrix_type full
_refine_ls_number_parameters 697
_refine_ls_number_reflns 9959
_refine_ls_number_restraints 18
_refine_ls_restrained_S_all 0.895
_refine_ls_R_factor_all 0.1587
_refine_ls_R_factor_gt 0.0846
_refine_ls_shift/su_max 0.001
_refine_ls_shift/su_mean 0.000
_refine_ls_structure_factor_coef Fsqd
_refine_ls_weighting_details 'calc w=1/[\s^2^(Fo^2^)+(0.1359P)^2^+0.0000P] where P=(Fo^2^+2Fc^2^)/3'
_refine_ls_weighting_scheme calc
_refine_ls_wR_factor_gt 0.2278
_refine_ls_wR_factor_ref 0.2486
_reflns_number_gt 4161
_reflns_number_total 9959
_reflns_threshold_expression >2sigma(I)
_cod_data_source_file c3dt50853f.txt
_cod_data_source_block '[1]2+'
_cod_depositor_comments
;
The following automatic conversions were performed:

'_symmetry_cell_setting' value 'Triclinic' changed to 'triclinic'
according to /home/saulius/struct/CIF-dictionaries/cif_core.dic
dictionary named 'cif_core.dic' version 2.4.2 from 2011-04-26.

Automatic conversion script
Id: cif_fix_values 1891 2012-01-12 08:04:46Z andrius 
;
_cod_original_formula_sum 'C51 H38 Cl2 N12 O11.50 Ru2'
_cod_database_code 7023161

loop_
_symmetry_equiv_pos_as_xyz
'x, y, z'
'-x, -y, -z'

loop_
_atom_site_label
_atom_site_type_symbol
_atom_site_fract_x
_atom_site_fract_y
_atom_site_fract_z
_atom_site_U_iso_or_equiv
_atom_site_adp_type
_atom_site_occupancy
_atom_site_symmetry_multiplicity
_atom_site_calc_flag
_atom_site_refinement_flags
_atom_site_disorder_assembly
_atom_site_disorder_group
Ru1 Ru 0.64755(6) 0.13054(6) 0.80869(5) 0.0563(3) Uani 1 1 d . . .
Ru2 Ru 1.10112(6) 0.22960(6) 0.64366(6) 0.0706(4) Uani 1 1 d . . .
O1 O 0.7192(5) -0.0119(5) 0.8335(4) 0.0621(18) Uani 1 1 d . . .
O2 O 0.8780(6) -0.1012(5) 0.8160(5) 0.086(2) Uani 1 1 d . . .
N1 N 0.8030(6) 0.1477(6) 0.7727(5) 0.056(2) Uani 1 1 d . . .
N2 N 0.9636(6) 0.1809(6) 0.7122(5) 0.063(2) Uani 1 1 d . . .
N3 N 1.1084(7) -0.0580(6) 0.7437(5) 0.066(2) Uani 1 1 d . . .
H3 H 1.0706 -0.1012 0.7715 0.079 Uiso 1 1 calc R . .
N4 N 1.1515(6) 0.0843(6) 0.6779(5) 0.062(2) Uani 1 1 d . . .
N5 N 0.6582(5) 0.1219(6) 0.6876(5) 0.055(2) Uani 1 1 d . . .
N6 N 0.6066(6) 0.2664(6) 0.7665(6) 0.061(2) Uani 1 1 d . . .
N7 N 0.4946(6) 0.1031(6) 0.8537(6) 0.064(2) Uani 1 1 d . . .
N8 N 0.6263(7) 0.1482(6) 0.9321(5) 0.068(2) Uani 1 1 d . . .
N9 N 1.0554(6) 0.2058(6) 0.5434(6) 0.067(2) Uani 1 1 d . . .
N10 N 1.0194(7) 0.3628(7) 0.6195(7) 0.073(3) Uani 1 1 d . . .
C1 C 0.8192(9) -0.0211(8) 0.8117(6) 0.065(3) Uani 1 1 d . . .
C2 C 0.8696(8) 0.0664(7) 0.7760(6) 0.056(3) Uani 1 1 d . . .
C3 C 0.8628(8) 0.2168(8) 0.7346(6) 0.062(3) Uani 1 1 d . . .
H3A H 0.8373 0.2811 0.7251 0.074 Uiso 1 1 calc R . .
C4 C 0.9676(8) 0.0848(7) 0.7399(6) 0.056(3) Uani 1 1 d . . .
C5 C 1.0747(9) 0.0356(8) 0.7216(7) 0.068(3) Uani 1 1 d . . .
C6 C 1.2433(7) 0.0198(9) 0.6696(7) 0.065(3) Uani 1 1 d . . .
C7 C 1.3438(8) 0.0306(9) 0.6315(7) 0.073(3) Uani 1 1 d . . .
H7 H 1.3622 0.0893 0.6034 0.088 Uiso 1 1 calc R . .
C8 C 1.4196(9) -0.0496(10) 0.6355(8) 0.080(4) Uani 1 1 d . . .
H8 H 1.4889 -0.0434 0.6083 0.096 Uiso 1 1 calc R . .
C9 C 1.3956(10) -0.1372(11) 0.6781(8) 0.085(4) Uani 1 1 d . . .
H9 H 1.4479 -0.1886 0.6814 0.102 Uiso 1 1 calc R . .
C10 C 1.2904(10) -0.1469(9) 0.7164(7) 0.078(3) Uani 1 1 d . . .
H10 H 1.2719 -0.2058 0.7440 0.094 Uiso 1 1 calc R . .
C11 C 1.2145(8) -0.0694(8) 0.7131(6) 0.060(3) Uani 1 1 d . . .
C12 C 0.6759(7) 0.0405(8) 0.6544(7) 0.065(3) Uani 1 1 d . . .
H12 H 0.6785 -0.0176 0.6888 0.079 Uiso 1 1 calc R . .
C13 C 0.6907(7) 0.0413(10) 0.5678(7) 0.070(3) Uani 1 1 d . . .
H13 H 0.6996 -0.0155 0.5456 0.084 Uiso 1 1 calc R . .
C14 C 0.6916(8) 0.1264(11) 0.5180(7) 0.076(3) Uani 1 1 d . . .
H14 H 0.7035 0.1292 0.4608 0.091 Uiso 1 1 calc R . .
C15 C 0.6752(7) 0.2061(9) 0.5529(7) 0.069(3) Uani 1 1 d . . .
H15 H 0.6767 0.2642 0.5185 0.082 Uiso 1 1 calc R . .
C16 C 0.6563(7) 0.2068(7) 0.6371(7) 0.058(3) Uani 1 1 d . . .
C17 C 0.6287(7) 0.2882(8) 0.6814(8) 0.061(3) Uani 1 1 d . . .
C18 C 0.6223(8) 0.3819(9) 0.6423(8) 0.076(3) Uani 1 1 d . . .
H18 H 0.6388 0.3930 0.5846 0.092 Uiso 1 1 calc R . .
C19 C 0.5937(11) 0.4555(11) 0.6841(11) 0.102(4) Uani 1 1 d . . .
H19 H 0.5886 0.5179 0.6574 0.122 Uiso 1 1 calc R . .
C20 C 0.5722(12) 0.4359(11) 0.7669(13) 0.122(6) Uani 1 1 d . . .
H20 H 0.5532 0.4861 0.7984 0.146 Uiso 1 1 calc R . .
C21 C 0.5777(10) 0.3386(10) 0.8089(8) 0.088(4) Uani 1 1 d . . .
H21 H 0.5606 0.3275 0.8666 0.106 Uiso 1 1 calc R . .
C22 C 0.4350(9) 0.0816(9) 0.8141(7) 0.079(4) Uani 1 1 d . . .
H22 H 0.4603 0.0785 0.7577 0.095 Uiso 1 1 calc R . .
C23 C 0.3342(9) 0.0622(10) 0.8502(8) 0.091(4) Uani 1 1 d . . .
H23 H 0.2942 0.0435 0.8190 0.110 Uiso 1 1 calc R . .
C24 C 0.2933(9) 0.0708(10) 0.9322(8) 0.092(4) Uani 1 1 d . . .
H24 H 0.2243 0.0605 0.9567 0.111 Uiso 1 1 calc R . .
C25 C 0.3522(9) 0.0936(9) 0.9758(7) 0.078(3) Uani 1 1 d . . .
H25 H 0.3269 0.0987 1.0319 0.093 Uiso 1 1 calc R . .
C26 C 0.4527(8) 0.1097(7) 0.9357(6) 0.061(3) Uani 1 1 d . . .
C27 C 0.5276(9) 0.1336(8) 0.9789(7) 0.073(3) Uani 1 1 d . . .
C28 C 0.5068(11) 0.1443(10) 1.0654(7) 0.089(4) Uani 1 1 d . . .
H28 H 0.4398 0.1391 1.0983 0.106 Uiso 1 1 calc R . .
C29 C 0.5797(12) 0.1610(12) 1.0988(8) 0.107(5) Uani 1 1 d . . .
H29 H 0.5654 0.1626 1.1557 0.129 Uiso 1 1 calc R . .
C30 C 0.6759(11) 0.1761(11) 1.0513(8) 0.099(4) Uani 1 1 d . . .
H30 H 0.7262 0.1914 1.0749 0.118 Uiso 1 1 calc R . .
C31 C 0.6993(10) 0.1685(10) 0.9665(9) 0.094(4) Uani 1 1 d . . .
H31 H 0.7657 0.1776 0.9340 0.113 Uiso 1 1 calc R . .
C32 C 1.0757(10) 0.1270(10) 0.5065(10) 0.105(5) Uani 1 1 d . . .
H32 H 1.1144 0.0737 0.5293 0.126 Uiso 1 1 calc R . .
C33 C 1.0401(13) 0.1203(13) 0.4319(14) 0.144(8) Uani 1 1 d . . .
H33 H 1.0678 0.0712 0.3999 0.173 Uiso 1 1 calc R . .
C34 C 0.9735(13) 0.1817(15) 0.4149(13) 0.141(8) Uani 1 1 d . . .
H34 H 0.9365 0.1713 0.3778 0.170 Uiso 1 1 calc R . .
C35 C 0.9485(10) 0.2652(13) 0.4463(10) 0.116(5) Uani 1 1 d . . .
H35 H 0.9085 0.3159 0.4216 0.139 Uiso 1 1 calc R . .
C36 C 0.9834(8) 0.2761(11) 0.5173(10) 0.099(4) Uani 1 1 d . . .
C37 C 0.9628(9) 0.3660(9) 0.5624(9) 0.084(4) Uani 1 1 d . . .
C38 C 0.8927(11) 0.4408(11) 0.5480(10) 0.111(5) Uani 1 1 d . . .
H38 H 0.8558 0.4420 0.5075 0.133 Uiso 1 1 calc R . .
C39 C 0.8746(9) 0.5154(10) 0.5920(12) 0.107(5) Uani 1 1 d . . .
H39 H 0.8240 0.5668 0.5834 0.128 Uiso 1 1 calc R . .
C40 C 0.9353(11) 0.5131(10) 0.6521(11) 0.116(6) Uani 1 1 d . . .
H40 H 0.9269 0.5634 0.6825 0.139 Uiso 1 1 calc R . .
C41 C 1.0072(9) 0.4324(8) 0.6628(9) 0.089(4) Uani 1 1 d . . .
H41 H 1.0473 0.4282 0.7016 0.106 Uiso 1 1 calc R . .
N11 N 1.2425(8) 0.2710(7) 0.5816(9) 0.103(4) Uani 1 1 d D . .
C42 C 1.2850(10) 0.2698(9) 0.5006(11) 0.124(6) Uani 1 1 d D . .
H42 H 1.2471 0.2471 0.4701 0.149 Uiso 1 1 calc R . .
C43 C 1.3802(14) 0.2995(14) 0.4584(17) 0.157(9) Uani 1 1 d D . .
H43 H 1.4084 0.2967 0.4022 0.189 Uiso 1 1 calc R . .
C44 C 1.427(3) 0.3325(18) 0.5073(15) 0.26(3) Uani 1 1 d D . .
H44 H 1.4892 0.3571 0.4807 0.313 Uiso 1 1 calc R . .
C45 C 1.3967(13) 0.3357(13) 0.5906(18) 0.255(19) Uani 1 1 d D . .
H45 H 1.4374 0.3560 0.6203 0.306 Uiso 1 1 calc R . .
C46 C 1.2956(10) 0.3045(10) 0.6284(15) 0.138(8) Uani 1 1 d D . .
N12 N 1.1543(10) 0.2615(9) 0.7380(9) 0.104(4) Uani 1 1 d D . .
C47 C 1.2455(14) 0.2946(9) 0.7226(15) 0.138(8) Uani 1 1 d D . .
C48 C 1.2879(17) 0.3205(11) 0.7793(17) 0.167(10) Uani 1 1 d D . .
H48 H 1.3544 0.3396 0.7651 0.200 Uiso 1 1 calc R . .
C49 C 1.229(2) 0.3174(18) 0.8577(17) 0.200(13) Uani 1 1 d D . .
H49 H 1.2489 0.3440 0.8972 0.240 Uiso 1 1 calc R . .
C50 C 1.1427(17) 0.2758(13) 0.8772(13) 0.156(8) Uani 1 1 d D . .
H50 H 1.1044 0.2647 0.9317 0.187 Uiso 1 1 calc R . .
C51 C 1.1138(14) 0.2510(11) 0.8147(13) 0.134(7) Uani 1 1 d D . .
H51 H 1.0537 0.2207 0.8300 0.160 Uiso 1 1 calc R . .
O101 O 0.0000 0.0000 0.0000 0.108(5) Uani 1 2 d S . .
O111 O 0.8033(12) 0.4581(14) 0.3133(15) 0.290(12) Uani 1 1 d . . .
O222 O 0.7509(15) 0.3225(10) 0.3533(9) 0.221(7) Uani 1 1 d . . .
O333 O 0.6390(15) 0.439(2) 0.3205(14) 0.40(2) Uani 1 1 d . . .
O444 O 0.7208(17) 0.4431(10) 0.4280(10) 0.244(9) Uani 1 1 d . . .
Cl1 Cl 0.7194(4) 0.4183(3) 0.3543(3) 0.1082(12) Uani 1 1 d . . .
O102 O 0.8603(15) 0.7315(11) 0.853(2) 0.368(16) Uani 1 1 d . . .
Cl2 Cl 0.3138(6) 0.2662(6) 1.2706(5) 0.203(3) Uiso 1 1 d . . .
O55A O 0.321(3) 0.183(3) 1.349(3) 0.48(2) Uiso 1 1 d . A .
O666 O 0.3703(19) 0.3226(18) 1.1914(16) 0.125(9) Uiso 0.457(17) 1 d P A 1
O777 O 0.295(3) 0.382(3) 1.253(2) 0.226(17) Uiso 0.457(17) 1 d P A 1
O888 O 0.305(2) 0.269(2) 1.1695(19) 0.170(12) Uiso 0.457(17) 1 d P A 1
O66A O 0.4168(19) 0.3277(18) 1.2505(16) 0.166(10) Uiso 0.543(17) 1 d P A 2
O77A O 0.1955(17) 0.2814(16) 1.3047(14) 0.154(9) Uiso 0.543(17) 1 d P A 2
O88A O 0.3559(16) 0.1992(18) 1.2191(15) 0.148(9) Uiso 0.543(17) 1 d P A 2

loop_
_atom_site_aniso_label
_atom_site_aniso_U_11
_atom_site_aniso_U_22
_atom_site_aniso_U_33
_atom_site_aniso_U_23
_atom_site_aniso_U_13
_atom_site_aniso_U_12
Ru1 0.0585(5) 0.0602(6) 0.0453(5) -0.0068(4) -0.0058(4) -0.0039(4)
Ru2 0.0594(6) 0.0548(6) 0.0928(8) -0.0059(5) -0.0102(5) -0.0095(4)
O1 0.064(4) 0.063(5) 0.049(4) 0.004(4) -0.002(3) -0.008(4)
O2 0.086(5) 0.051(5) 0.107(7) 0.008(5) -0.015(4) -0.003(4)
N1 0.063(5) 0.055(6) 0.047(5) -0.004(4) -0.007(4) -0.006(5)
N2 0.048(5) 0.061(6) 0.078(6) -0.009(5) -0.013(4) -0.004(4)
N3 0.074(6) 0.054(6) 0.060(6) -0.002(5) -0.008(4) -0.003(5)
N4 0.059(5) 0.054(5) 0.071(6) -0.005(5) -0.010(4) -0.016(5)
N5 0.049(5) 0.061(6) 0.058(6) -0.026(5) -0.008(4) -0.002(4)
N6 0.059(5) 0.051(6) 0.069(7) -0.024(5) -0.010(4) 0.012(4)
N7 0.055(5) 0.074(6) 0.061(6) -0.011(5) -0.008(5) -0.012(5)
N8 0.070(6) 0.067(6) 0.055(6) -0.006(5) -0.007(5) 0.008(5)
N9 0.046(5) 0.048(5) 0.097(7) 0.012(5) -0.015(4) -0.003(4)
N10 0.061(6) 0.052(6) 0.103(8) 0.004(6) -0.021(5) -0.007(5)
C1 0.083(8) 0.059(8) 0.048(7) -0.001(6) -0.015(6) 0.004(6)
C2 0.065(6) 0.047(6) 0.051(6) -0.001(5) -0.010(5) -0.002(5)
C3 0.068(7) 0.053(7) 0.061(7) -0.009(6) -0.014(5) 0.000(6)
C4 0.062(7) 0.045(6) 0.059(7) -0.004(5) -0.011(5) -0.007(5)
C5 0.088(8) 0.069(8) 0.050(7) -0.009(6) -0.026(6) -0.002(7)
C6 0.046(6) 0.079(9) 0.071(8) -0.023(7) -0.021(5) 0.009(6)
C7 0.067(7) 0.075(8) 0.086(9) -0.002(7) -0.033(6) -0.019(7)
C8 0.062(7) 0.094(10) 0.095(10) -0.022(8) -0.033(6) -0.013(7)
C9 0.073(8) 0.107(12) 0.081(9) -0.041(9) -0.027(7) 0.015(8)
C10 0.113(10) 0.071(8) 0.057(8) -0.013(6) -0.041(7) 0.011(8)
C11 0.065(7) 0.068(8) 0.051(7) -0.008(6) -0.029(5) 0.002(6)
C12 0.060(6) 0.073(8) 0.059(8) 0.001(6) -0.006(5) -0.021(6)
C13 0.063(7) 0.089(10) 0.059(8) -0.028(7) -0.003(5) -0.008(6)
C14 0.070(7) 0.102(11) 0.050(8) -0.008(8) -0.008(6) -0.005(7)
C15 0.060(6) 0.091(10) 0.050(8) 0.002(7) -0.007(5) -0.016(6)
C16 0.054(6) 0.050(7) 0.063(8) 0.006(6) -0.010(5) -0.008(5)
C17 0.061(6) 0.049(7) 0.074(9) 0.000(6) -0.022(6) -0.005(5)
C18 0.074(7) 0.070(9) 0.080(9) 0.007(8) -0.020(6) -0.007(6)
C19 0.119(11) 0.074(11) 0.115(13) -0.011(10) -0.037(10) -0.003(8)
C20 0.148(14) 0.067(11) 0.160(17) -0.056(12) -0.056(13) 0.031(9)
C21 0.112(10) 0.084(10) 0.066(8) -0.011(8) -0.025(7) 0.004(8)
C22 0.063(7) 0.108(10) 0.060(8) -0.009(7) 0.001(6) -0.022(7)
C23 0.076(8) 0.125(12) 0.079(10) -0.011(8) -0.019(7) -0.034(8)
C24 0.070(8) 0.136(13) 0.059(9) 0.014(8) 0.003(7) -0.036(8)
C25 0.067(7) 0.090(9) 0.057(8) 0.010(7) -0.001(6) 0.003(7)
C26 0.077(7) 0.062(7) 0.041(7) 0.007(5) -0.014(6) -0.009(6)
C27 0.078(8) 0.060(7) 0.061(8) -0.008(6) 0.004(6) 0.016(6)
C28 0.099(9) 0.109(11) 0.044(8) -0.011(7) -0.014(7) 0.023(8)
C29 0.104(10) 0.171(16) 0.056(9) -0.041(9) -0.024(8) -0.006(10)
C30 0.101(10) 0.155(14) 0.050(8) -0.029(8) -0.036(7) 0.001(9)
C31 0.086(9) 0.110(11) 0.095(11) -0.008(9) -0.041(8) -0.013(8)
C32 0.103(10) 0.068(10) 0.131(14) 0.000(9) -0.011(9) -0.012(8)
C33 0.117(13) 0.120(14) 0.23(2) -0.106(15) -0.087(14) 0.042(11)
C34 0.107(13) 0.123(15) 0.22(2) -0.095(16) -0.056(13) 0.003(11)
C35 0.088(10) 0.137(15) 0.127(14) 0.038(12) -0.067(10) -0.019(10)
C36 0.046(7) 0.108(12) 0.132(13) 0.010(10) -0.026(7) 0.005(7)
C37 0.054(7) 0.067(9) 0.113(11) 0.006(8) -0.002(7) -0.004(6)
C38 0.097(11) 0.079(11) 0.135(14) -0.006(10) 0.014(9) -0.022(9)
C39 0.046(7) 0.063(9) 0.188(17) 0.023(10) -0.013(9) -0.005(6)
C40 0.081(9) 0.065(10) 0.184(17) -0.024(10) 0.008(10) -0.015(8)
C41 0.085(9) 0.035(7) 0.142(12) -0.018(8) -0.019(8) 0.000(6)
N11 0.056(6) 0.050(6) 0.182(13) -0.001(7) 0.000(8) -0.005(5)
C42 0.065(9) 0.093(11) 0.165(17) 0.047(11) 0.011(10) 0.006(8)
C43 0.107(17) 0.136(18) 0.18(2) 0.045(15) -0.019(14) 0.043(14)
C44 0.14(2) 0.15(2) 0.34(5) 0.17(3) 0.04(3) 0.051(17)
C45 0.124(19) 0.066(12) 0.59(6) 0.08(2) -0.18(3) -0.024(12)
C46 0.060(9) 0.062(10) 0.28(3) -0.004(14) -0.025(13) -0.023(7)
N12 0.114(10) 0.097(9) 0.110(10) -0.005(8) -0.036(8) -0.028(7)
C47 0.137(16) 0.076(11) 0.24(3) -0.002(14) -0.126(18) -0.027(11)
C48 0.168(19) 0.080(12) 0.30(3) -0.038(18) -0.13(2) -0.024(12)
C49 0.27(4) 0.19(3) 0.19(3) -0.06(2) -0.09(2) -0.07(2)
C50 0.20(2) 0.105(14) 0.21(2) -0.018(15) -0.136(19) -0.014(13)
C51 0.141(16) 0.089(12) 0.21(2) -0.022(15) -0.115(17) -0.005(11)
O101 0.071(7) 0.174(13) 0.092(9) 0.050(8) -0.044(6) -0.081(8)
O111 0.141(11) 0.26(2) 0.44(3) 0.07(2) -0.033(15) -0.105(13)
O222 0.40(2) 0.100(11) 0.194(15) 0.003(10) -0.133(15) -0.036(12)
O333 0.249(19) 0.72(5) 0.31(3) -0.28(3) -0.21(2) 0.19(3)
O444 0.47(3) 0.132(12) 0.127(12) -0.021(10) -0.121(15) 0.067(14)
Cl1 0.133(3) 0.090(3) 0.103(3) 0.002(2) -0.027(2) -0.032(2)
O102 0.259(19) 0.092(11) 0.78(5) -0.008(19) -0.21(3) -0.022(12)

loop_
_atom_type_symbol
_atom_type_description
_atom_type_scat_dispersion_real
_atom_type_scat_dispersion_imag
_atom_type_scat_source
C C 0.0033 0.0016 'International Tables Vol C Tables 4.2.6.8 and 6.1.1.4'
H H 0.0000 0.0000 'International Tables Vol C Tables 4.2.6.8 and 6.1.1.4'
N N 0.0061 0.0033 'International Tables Vol C Tables 4.2.6.8 and 6.1.1.4'
O O 0.0106 0.0060 'International Tables Vol C Tables 4.2.6.8 and 6.1.1.4'
Cl Cl 0.1484 0.1585 'International Tables Vol C Tables 4.2.6.8 and 6.1.1.4'
Ru Ru -1.2594 0.8363 'International Tables Vol C Tables 4.2.6.8 and 6.1.1.4'

loop_
_geom_angle_atom_site_label_1
_geom_angle_atom_site_label_2
_geom_angle_atom_site_label_3
_geom_angle
N6 Ru1 N5 78.9(4)
N6 Ru1 N1 91.3(3)
N5 Ru1 N1 85.8(3)
N6 Ru1 N7 93.6(3)
N5 Ru1 N7 97.7(3)
N1 Ru1 N7 174.5(3)
N6 Ru1 N8 97.2(4)
N5 Ru1 N8 175.3(3)
N1 Ru1 N8 97.0(3)
N7 Ru1 N8 79.8(4)
N6 Ru1 O1 168.2(3)
N5 Ru1 O1 94.0(3)
N1 Ru1 O1 78.6(3)
N7 Ru1 O1 96.8(3)
N8 Ru1 O1 90.3(3)
N9 Ru2 N12 175.3(4)
N9 Ru2 N11 96.9(5)
N12 Ru2 N11 78.9(6)
N9 Ru2 N2 85.7(3)
N12 Ru2 N2 98.6(5)
N11 Ru2 N2 175.9(4)
N9 Ru2 N10 82.3(4)
N12 Ru2 N10 95.7(5)
N11 Ru2 N10 93.9(4)
N2 Ru2 N10 89.6(3)
N9 Ru2 N4 94.1(3)
N12 Ru2 N4 88.7(4)
N11 Ru2 N4 98.5(3)
N2 Ru2 N4 78.1(3)
N10 Ru2 N4 167.4(3)
C1 O1 Ru1 113.5(6)
C3 N1 C2 105.7(8)
C3 N1 Ru1 138.5(7)
C2 N1 Ru1 115.0(7)
C3 N2 C4 105.6(8)
C3 N2 Ru2 137.1(8)
C4 N2 Ru2 117.0(6)
C5 N3 C11 106.2(9)
C5 N3 H3 126.9
C11 N3 H3 126.9
C5 N4 C6 106.5(9)
C5 N4 Ru2 113.5(7)
C6 N4 Ru2 140.0(7)
C12 N5 C16 119.4(9)
C12 N5 Ru1 125.0(8)
C16 N5 Ru1 115.4(7)
C21 N6 C17 116.5(10)
C21 N6 Ru1 127.5(9)
C17 N6 Ru1 115.0(6)
C22 N7 C26 116.1(9)
C22 N7 Ru1 127.5(8)
C26 N7 Ru1 116.4(7)
C31 N8 C27 121.2(10)
C31 N8 Ru1 125.7(8)
C27 N8 Ru1 113.1(8)
C32 N9 C36 116.1(12)
C32 N9 Ru2 129.0(9)
C36 N9 Ru2 114.3(9)
C41 N10 C37 121.3(11)
C41 N10 Ru2 125.1(9)
C37 N10 Ru2 112.7(8)
O1 C1 O2 124.1(10)
O1 C1 C2 117.6(9)
O2 C1 C2 118.2(10)
C4 C2 N1 109.7(9)
C4 C2 C1 135.2(10)
N1 C2 C1 114.9(9)
N2 C3 N1 111.2(9)
N2 C3 H3A 124.4
N1 C3 H3A 124.4
C2 C4 N2 107.8(9)
C2 C4 C5 140.2(10)
N2 C4 C5 112.0(9)
N4 C5 N3 112.8(10)
N4 C5 C4 119.2(10)
N3 C5 C4 128.0(11)
C7 C6 N4 131.8(12)
C7 C6 C11 121.5(10)
N4 C6 C11 106.6(9)
C6 C7 C8 117.9(11)
C6 C7 H7 121.1
C8 C7 H7 121.1
C9 C8 C7 122.6(11)
C9 C8 H8 118.7
C7 C8 H8 118.7
C8 C9 C10 118.4(12)
C8 C9 H9 120.8
C10 C9 H9 120.8
C11 C10 C9 120.0(12)
C11 C10 H10 120.0
C9 C10 H10 120.0
N3 C11 C10 132.7(11)
N3 C11 C6 107.8(9)
C10 C11 C6 119.5(10)
N5 C12 C13 121.2(11)
N5 C12 H12 119.4
C13 C12 H12 119.4
C14 C13 C12 118.7(11)
C14 C13 H13 120.6
C12 C13 H13 120.6
C15 C14 C13 118.5(11)
C15 C14 H14 120.7
C13 C14 H14 120.7
C14 C15 C16 123.5(12)
C14 C15 H15 118.3
C16 C15 H15 118.3
N5 C16 C15 118.6(10)
N5 C16 C17 113.4(10)
C15 C16 C17 127.9(11)
N6 C17 C18 122.1(10)
N6 C17 C16 114.7(9)
C18 C17 C16 123.2(12)
C19 C18 C17 122.2(13)
C19 C18 H18 118.9
C17 C18 H18 118.9
C18 C19 C20 116.7(15)
C18 C19 H19 121.7
C20 C19 H19 121.7
C19 C20 C21 121.9(13)
C19 C20 H20 119.0
C21 C20 H20 119.0
N6 C21 C20 120.6(12)
N6 C21 H21 119.7
C20 C21 H21 119.7
N7 C22 C23 123.3(11)
N7 C22 H22 118.3
C23 C22 H22 118.3
C24 C23 C22 119.6(12)
C24 C23 H23 120.2
C22 C23 H23 120.2
C25 C24 C23 119.2(11)
C25 C24 H24 120.4
C23 C24 H24 120.4
C24 C25 C26 117.7(11)
C24 C25 H25 121.2
C26 C25 H25 121.2
N7 C26 C25 124.1(10)
N7 C26 C27 113.3(9)
C25 C26 C27 122.6(10)
N8 C27 C28 116.4(11)
N8 C27 C26 117.4(10)
C28 C27 C26 126.2(10)
C29 C28 C27 121.7(12)
C29 C28 H28 119.1
C27 C28 H28 119.1
C28 C29 C30 120.5(12)
C28 C29 H29 119.7
C30 C29 H29 119.7
C29 C30 C31 119.8(12)
C29 C30 H30 120.1
C31 C30 H30 120.1
N8 C31 C30 120.1(12)
N8 C31 H31 119.9
C30 C31 H31 119.9
N9 C32 C33 123.4(13)
N9 C32 H32 118.3
C33 C32 H32 118.3
C34 C33 C32 115.9(16)
C34 C33 H33 122.0
C32 C33 H33 122.0
C33 C34 C35 124.1(18)
C33 C34 H34 118.0
C35 C34 H34 118.0
C34 C35 C36 120.2(15)
C34 C35 H35 119.9
C36 C35 H35 119.9
N9 C36 C35 117.7(14)
N9 C36 C37 113.8(13)
C35 C36 C37 127.8(14)
C38 C37 N10 121.4(14)
C38 C37 C36 123.1(15)
N10 C37 C36 115.5(11)
C37 C38 C39 120.5(17)
C37 C38 H38 119.8
C39 C38 H38 119.8
C38 C39 C40 118.5(13)
C38 C39 H39 120.7
C40 C39 H39 120.7
C41 C40 C39 117.1(13)
C41 C40 H40 121.4
C39 C40 H40 121.4
N10 C41 C40 121.2(14)
N10 C41 H41 119.4
C40 C41 H41 119.4
C42 N11 C46 118.8(14)
C42 N11 Ru2 125.9(12)
C46 N11 Ru2 115.3(10)
N11 C42 C43 125.7(18)
N11 C42 H42 117.1
C43 C42 H42 117.1
C44 C43 C42 112(3)
C44 C43 H43 123.8
C42 C43 H43 123.8
C43 C44 C45 129(3)
C43 C44 H44 115.3
C45 C44 H44 115.3
C44 C45 C46 114(3)
C44 C45 H45 123.1
C46 C45 H45 123.1
N11 C46 C45 119.9(19)
N11 C46 C47 115.1(12)
C45 C46 C47 125(2)
C51 N12 C47 110.7(17)
C51 N12 Ru2 129.0(12)
C47 N12 Ru2 120.2(13)
N12 C47 C48 126(2)
N12 C47 C46 110.1(15)
C48 C47 C46 124.1(19)
C49 C48 C47 117(2)
C49 C48 H48 121.6
C47 C48 H48 121.6
C50 C49 C48 119(2)
C50 C49 H49 120.6
C48 C49 H49 120.6
C51 C50 C49 116(2)
C51 C50 H50 121.9
C49 C50 H50 121.9
N12 C51 C50 131(2)
N12 C51 H51 114.7
C50 C51 H51 114.7
O333 Cl1 O111 115.5(18)
O333 Cl1 O444 124.0(12)
O111 Cl1 O444 94.5(12)
O333 Cl1 O222 106.7(14)
O111 Cl1 O222 104.0(12)
O444 Cl1 O222 110.2(9)
O88A Cl2 O666 76.0(14)
O88A Cl2 O77A 119.4(13)
O666 Cl2 O77A 123.6(14)
O88A Cl2 O777 131.6(19)
O666 Cl2 O777 57.5(15)
O77A Cl2 O777 81.2(16)
O88A Cl2 O55A 88.6(17)
O666 Cl2 O55A 148.1(17)
O77A Cl2 O55A 88.3(15)
O777 Cl2 O55A 138(2)
O88A Cl2 O66A 98.6(13)
O666 Cl2 O66A 48.0(11)
O77A Cl2 O66A 138.8(13)
O777 Cl2 O66A 60.7(14)
O55A Cl2 O66A 109.1(16)
O88A Cl2 O888 51.9(12)
O666 Cl2 O888 50.6(12)
O77A Cl2 O888 94.2(13)
O777 Cl2 O888 85.9(17)
O55A Cl2 O888 135.4(18)
O66A Cl2 O888 97.9(13)
O888 O666 O777 103(2)
O888 O666 Cl2 72.3(17)
O777 O666 Cl2 64.8(17)
O666 O777 Cl2 57.7(17)
O666 O888 Cl2 57.1(15)

loop_
_geom_bond_atom_site_label_1
_geom_bond_atom_site_label_2
_geom_bond_distance
Ru1 N6 1.991(9)
Ru1 N5 2.027(8)
Ru1 N1 2.045(8)
Ru1 N7 2.060(8)
Ru1 N8 2.075(9)
Ru1 O1 2.125(7)
Ru2 N9 2.025(10)
Ru2 N12 2.035(14)
Ru2 N11 2.035(10)
Ru2 N2 2.059(8)
Ru2 N10 2.064(9)
Ru2 N4 2.108(8)
O1 C1 1.277(12)
O2 C1 1.280(12)
N1 C3 1.344(12)
N1 C2 1.344(11)
N2 C3 1.337(11)
N2 C4 1.373(12)
N3 C5 1.362(13)
N3 C11 1.367(12)
N3 H3 0.8600
N4 C5 1.323(13)
N4 C6 1.396(12)
N5 C12 1.339(12)
N5 C16 1.359(12)
N6 C21 1.307(14)
N6 C17 1.376(13)
N7 C22 1.257(13)
N7 C26 1.363(12)
N8 C31 1.339(13)
N8 C27 1.378(12)
N9 C32 1.337(15)
N9 C36 1.366(14)
N10 C41 1.298(14)
N10 C37 1.351(15)
C1 C2 1.483(14)
C2 C4 1.340(12)
C3 H3A 0.9300
C4 C5 1.462(14)
C6 C7 1.350(13)
C6 C11 1.419(15)
C7 C8 1.402(15)
C7 H7 0.9300
C8 C9 1.379(17)
C8 H8 0.9300
C9 C10 1.404(16)
C9 H9 0.9300
C10 C11 1.375(14)
C10 H10 0.9300
C12 C13 1.417(14)
C12 H12 0.9300
C13 C14 1.357(15)
C13 H13 0.9300
C14 C15 1.333(15)
C14 H14 0.9300
C15 C16 1.374(14)
C15 H15 0.9300
C16 C17 1.438(14)
C17 C18 1.390(15)
C18 C19 1.318(17)
C18 H18 0.9300
C19 C20 1.338(19)
C19 H19 0.9300
C20 C21 1.451(19)
C20 H20 0.9300
C21 H21 0.9300
C22 C23 1.377(14)
C22 H22 0.9300
C23 C24 1.366(16)
C23 H23 0.9300
C24 C25 1.309(15)
C24 H24 0.9300
C25 C26 1.374(14)
C25 H25 0.9300
C26 C27 1.481(15)
C27 C28 1.440(15)
C28 C29 1.306(16)
C28 H28 0.9300
C29 C30 1.356(17)
C29 H29 0.9300
C30 C31 1.398(16)
C30 H30 0.9300
C31 H31 0.9300
C32 C33 1.47(2)
C32 H32 0.9300
C33 C34 1.19(2)
C33 H33 0.9300
C34 C35 1.35(2)
C34 H34 0.9300
C35 C36 1.423(19)
C35 H35 0.9300
C36 C37 1.556(19)
C37 C38 1.332(17)
C38 C39 1.357(19)
C38 H38 0.9300
C39 C40 1.44(2)
C39 H39 0.9300
C40 C41 1.391(17)
C40 H40 0.9300
C41 H41 0.9300
N11 C42 1.337(14)
N11 C46 1.366(15)
C42 C43 1.381(17)
C42 H42 0.9300
C43 C44 1.331(19)
C43 H43 0.9300
C44 C45 1.362(19)
C44 H44 0.9300
C45 C46 1.442(15)
C45 H45 0.9300
C46 C47 1.55(2)
N12 C51 1.259(15)
N12 C47 1.324(14)
C47 C48 1.350(15)
C48 C49 1.348(17)
C48 H48 0.9300
C49 C50 1.323(16)
C49 H49 0.9300
C50 C51 1.323(15)
C50 H50 0.9300
C51 H51 0.9300
O111 Cl1 1.315(14)
O222 Cl1 1.370(14)
O333 Cl1 1.302(14)
O444 Cl1 1.351(14)
Cl2 O88A 1.36(2)
Cl2 O666 1.52(2)
Cl2 O77A 1.52(2)
Cl2 O777 1.63(4)
Cl2 O55A 1.63(4)
Cl2 O66A 1.68(3)
Cl2 O888 1.73(3)
O666 O888 1.40(3)
O666 O777 1.52(4)

loop_
_geom_torsion_atom_site_label_1
_geom_torsion_atom_site_label_2
_geom_torsion_atom_site_label_3
_geom_torsion_atom_site_label_4
_geom_torsion
N6 Ru1 O1 C1 28.5(18)
N5 Ru1 O1 C1 81.4(7)
N1 Ru1 O1 C1 -3.5(7)
N7 Ru1 O1 C1 179.7(7)
N8 Ru1 O1 C1 -100.6(7)
N6 Ru1 N1 C3 -1.3(10)
N5 Ru1 N1 C3 77.5(10)
N7 Ru1 N1 C3 -153(3)
N8 Ru1 N1 C3 -98.7(10)
O1 Ru1 N1 C3 172.4(10)
N6 Ru1 N1 C2 -169.3(7)
N5 Ru1 N1 C2 -90.5(7)
N7 Ru1 N1 C2 39(4)
N8 Ru1 N1 C2 93.4(7)
O1 Ru1 N1 C2 4.5(6)
N9 Ru2 N2 C3 -83.2(10)
N12 Ru2 N2 C3 94.9(11)
N11 Ru2 N2 C3 147(6)
N10 Ru2 N2 C3 -0.9(11)
N4 Ru2 N2 C3 -178.3(11)
N9 Ru2 N2 C4 90.8(8)
N12 Ru2 N2 C4 -91.1(8)
N11 Ru2 N2 C4 -39(7)
N10 Ru2 N2 C4 173.1(8)
N4 Ru2 N2 C4 -4.3(7)
N9 Ru2 N4 C5 -82.9(7)
N12 Ru2 N4 C5 100.9(8)
N11 Ru2 N4 C5 179.5(8)
N2 Ru2 N4 C5 1.8(7)
N10 Ru2 N4 C5 -10(2)
N9 Ru2 N4 C6 97.4(11)
N12 Ru2 N4 C6 -78.8(11)
N11 Ru2 N4 C6 -0.2(11)
N2 Ru2 N4 C6 -177.8(11)
N10 Ru2 N4 C6 170.0(16)
N6 Ru1 N5 C12 -172.8(8)
N1 Ru1 N5 C12 95.1(7)
N7 Ru1 N5 C12 -80.7(8)
N8 Ru1 N5 C12 -139(4)
O1 Ru1 N5 C12 16.8(7)
N6 Ru1 N5 C16 13.3(6)
N1 Ru1 N5 C16 -78.8(7)
N7 Ru1 N5 C16 105.5(6)
N8 Ru1 N5 C16 47(4)
O1 Ru1 N5 C16 -157.1(6)
N5 Ru1 N6 C21 177.9(10)
N1 Ru1 N6 C21 -96.6(9)
N7 Ru1 N6 C21 80.8(10)
N8 Ru1 N6 C21 0.6(10)
O1 Ru1 N6 C21 -127.9(15)
N5 Ru1 N6 C17 -14.1(7)
N1 Ru1 N6 C17 71.4(7)
N7 Ru1 N6 C17 -111.2(7)
N8 Ru1 N6 C17 168.6(7)
O1 Ru1 N6 C17 40.1(19)
N6 Ru1 N7 C22 83.7(11)
N5 Ru1 N7 C22 4.4(11)
N1 Ru1 N7 C22 -125(3)
N8 Ru1 N7 C22 -179.7(11)
O1 Ru1 N7 C22 -90.6(11)
N6 Ru1 N7 C26 -95.8(8)
N5 Ru1 N7 C26 -175.1(8)
N1 Ru1 N7 C26 56(4)
N8 Ru1 N7 C26 0.8(7)
O1 Ru1 N7 C26 89.8(8)
N6 Ru1 N8 C31 -89.7(10)
N5 Ru1 N8 C31 -123(4)
N1 Ru1 N8 C31 2.5(10)
N7 Ru1 N8 C31 178.0(10)
O1 Ru1 N8 C31 81.1(10)
N6 Ru1 N8 C27 92.4(7)
N5 Ru1 N8 C27 59(5)
N1 Ru1 N8 C27 -175.4(7)
N7 Ru1 N8 C27 0.1(7)
O1 Ru1 N8 C27 -96.8(7)
N12 Ru2 N9 C32 114(5)
N11 Ru2 N9 C32 86.2(10)
N2 Ru2 N9 C32 -90.6(10)
N10 Ru2 N9 C32 179.2(10)
N4 Ru2 N9 C32 -12.9(10)
N12 Ru2 N9 C36 -76(5)
N11 Ru2 N9 C36 -103.1(8)
N2 Ru2 N9 C36 80.1(8)
N10 Ru2 N9 C36 -10.0(8)
N4 Ru2 N9 C36 157.9(8)
N9 Ru2 N10 C41 179.1(10)
N12 Ru2 N10 C41 -5.3(10)
N11 Ru2 N10 C41 -84.5(10)
N2 Ru2 N10 C41 93.3(9)
N4 Ru2 N10 C41 105.2(19)
N9 Ru2 N10 C37 10.4(8)
N12 Ru2 N10 C37 -173.9(8)
N11 Ru2 N10 C37 106.8(9)
N2 Ru2 N10 C37 -75.3(8)
N4 Ru2 N10 C37 -63(2)
Ru1 O1 C1 O2 -175.4(8)
Ru1 O1 C1 C2 2.0(11)
C3 N1 C2 C4 -0.7(11)
Ru1 N1 C2 C4 171.0(7)
C3 N1 C2 C1 -176.6(8)
Ru1 N1 C2 C1 -4.9(11)
O1 C1 C2 C4 -172.6(11)
O2 C1 C2 C4 4.9(18)
O1 C1 C2 N1 1.9(14)
O2 C1 C2 N1 179.4(9)
C4 N2 C3 N1 -1.9(11)
Ru2 N2 C3 N1 172.5(7)
C2 N1 C3 N2 1.7(11)
Ru1 N1 C3 N2 -167.0(7)
N1 C2 C4 N2 -0.5(12)
C1 C2 C4 N2 174.3(11)
N1 C2 C4 C5 179.5(12)
C1 C2 C4 C5 -6(2)
C3 N2 C4 C2 1.4(11)
Ru2 N2 C4 C2 -174.3(7)
C3 N2 C4 C5 -178.5(8)
Ru2 N2 C4 C5 5.7(11)
C6 N4 C5 N3 0.2(12)
Ru2 N4 C5 N3 -179.6(6)
C6 N4 C5 C4 -179.5(9)
Ru2 N4 C5 C4 0.7(12)
C11 N3 C5 N4 1.0(11)
C11 N3 C5 C4 -179.4(10)
C2 C4 C5 N4 175.9(12)
N2 C4 C5 N4 -4.2(14)
C2 C4 C5 N3 -4(2)
N2 C4 C5 N3 176.2(9)
C5 N4 C6 C7 -179.9(11)
Ru2 N4 C6 C7 -0.2(19)
C5 N4 C6 C11 -1.2(11)
Ru2 N4 C6 C11 178.5(8)
N4 C6 C7 C8 179.0(10)
C11 C6 C7 C8 0.5(16)
C6 C7 C8 C9 -1.6(17)
C7 C8 C9 C10 2.4(18)
C8 C9 C10 C11 -2.1(16)
C5 N3 C11 C10 179.4(11)
C5 N3 C11 C6 -1.7(11)
C9 C10 C11 N3 179.9(10)
C9 C10 C11 C6 1.1(15)
C7 C6 C11 N3 -179.3(9)
N4 C6 C11 N3 1.8(11)
C7 C6 C11 C10 -0.2(16)
N4 C6 C11 C10 -179.1(9)
C16 N5 C12 C13 -1.1(13)
Ru1 N5 C12 C13 -174.8(6)
N5 C12 C13 C14 3.1(15)
C12 C13 C14 C15 -2.1(16)
C13 C14 C15 C16 -0.7(17)
C12 N5 C16 C15 -1.6(13)
Ru1 N5 C16 C15 172.6(7)
C12 N5 C16 C17 175.6(8)
Ru1 N5 C16 C17 -10.2(10)
C14 C15 C16 N5 2.6(15)
C14 C15 C16 C17 -174.1(10)
C21 N6 C17 C18 0.9(15)
Ru1 N6 C17 C18 -168.5(8)
C21 N6 C17 C16 -177.7(9)
Ru1 N6 C17 C16 12.9(11)
N5 C16 C17 N6 -1.7(12)
C15 C16 C17 N6 175.2(9)
N5 C16 C17 C18 179.8(9)
C15 C16 C17 C18 -3.3(16)
N6 C17 C18 C19 -0.7(17)
C16 C17 C18 C19 177.8(11)
C17 C18 C19 C20 1(2)
C18 C19 C20 C21 -1(2)
C17 N6 C21 C20 -1.3(16)
Ru1 N6 C21 C20 166.5(9)
C19 C20 C21 N6 2(2)
C26 N7 C22 C23 -2.1(19)
Ru1 N7 C22 C23 178.4(9)
N7 C22 C23 C24 3(2)
C22 C23 C24 C25 -3(2)
C23 C24 C25 C26 1(2)
C22 N7 C26 C25 0.6(17)
Ru1 N7 C26 C25 -179.9(8)
C22 N7 C26 C27 178.9(10)
Ru1 N7 C26 C27 -1.5(12)
C24 C25 C26 N7 -0.2(18)
C24 C25 C26 C27 -178.4(11)
C31 N8 C27 C28 1.9(16)
Ru1 N8 C27 C28 179.8(8)
C31 N8 C27 C26 -178.9(10)
Ru1 N8 C27 C26 -0.9(12)
N7 C26 C27 N8 1.6(14)
C25 C26 C27 N8 180.0(10)
N7 C26 C27 C28 -179.3(11)
C25 C26 C27 C28 -0.8(18)
N8 C27 C28 C29 -4.2(19)
C26 C27 C28 C29 176.7(13)
C27 C28 C29 C30 5(2)
C28 C29 C30 C31 -4(2)
C27 N8 C31 C30 -0.5(18)
Ru1 N8 C31 C30 -178.3(9)
C29 C30 C31 N8 1(2)
C36 N9 C32 C33 11.3(19)
Ru2 N9 C32 C33 -178.0(11)
N9 C32 C33 C34 -15(3)
C32 C33 C34 C35 16(3)
C33 C34 C35 C36 -15(3)
C32 N9 C36 C35 -8.9(16)
Ru2 N9 C36 C35 179.1(9)
C32 N9 C36 C37 179.9(10)
Ru2 N9 C36 C37 7.9(12)
C34 C35 C36 N9 10(2)
C34 C35 C36 C37 -180.0(14)
C41 N10 C37 C38 0.3(18)
Ru2 N10 C37 C38 169.5(9)
C41 N10 C37 C36 -178.1(10)
Ru2 N10 C37 C36 -9.0(12)
N9 C36 C37 C38 -177.6(11)
C35 C36 C37 C38 12(2)
N9 C36 C37 N10 0.9(15)
C35 C36 C37 N10 -169.2(12)
N10 C37 C38 C39 -1.5(19)
C36 C37 C38 C39 176.9(12)
C37 C38 C39 C40 2(2)
C38 C39 C40 C41 -1.8(19)
C37 N10 C41 C40 0.0(18)
Ru2 N10 C41 C40 -167.8(9)
C39 C40 C41 N10 0.7(19)
N9 Ru2 N11 C42 -5.5(9)
N12 Ru2 N11 C42 176.7(10)
N2 Ru2 N11 C42 124(6)
N10 Ru2 N11 C42 -88.2(9)
N4 Ru2 N11 C42 89.7(9)
N9 Ru2 N11 C46 173.1(9)
N12 Ru2 N11 C46 -4.7(9)
N2 Ru2 N11 C46 -58(7)
N10 Ru2 N11 C46 90.4(9)
N4 Ru2 N11 C46 -91.7(9)
C46 N11 C42 C43 0.3(15)
Ru2 N11 C42 C43 178.9(10)
N11 C42 C43 C44 -1(2)
C42 C43 C44 C45 4(4)
C43 C44 C45 C46 -5(4)
C42 N11 C46 C45 -1.4(19)
Ru2 N11 C46 C45 180.0(11)
C42 N11 C46 C47 -174.7(11)
Ru2 N11 C46 C47 6.7(15)
C44 C45 C46 N11 3(3)
C44 C45 C46 C47 175.9(19)
N9 Ru2 N12 C51 157(5)
N11 Ru2 N12 C51 -175.0(16)
N2 Ru2 N12 C51 1.6(15)
N10 Ru2 N12 C51 92.1(15)
N4 Ru2 N12 C51 -76.1(15)
N9 Ru2 N12 C47 -26(6)
N11 Ru2 N12 C47 1.9(9)
N2 Ru2 N12 C47 178.5(9)
N10 Ru2 N12 C47 -91.0(9)
N4 Ru2 N12 C47 100.7(9)
C51 N12 C47 C48 -4.4(16)
Ru2 N12 C47 C48 178.2(11)
C51 N12 C47 C46 178.4(14)
Ru2 N12 C47 C46 1.0(14)
N11 C46 C47 N12 -5.0(17)
C45 C46 C47 N12 -177.9(14)
N11 C46 C47 C48 177.7(11)
C45 C46 C47 C48 5(2)
N12 C47 C48 C49 -4(2)
C46 C47 C48 C49 173(2)
C47 C48 C49 C50 10(3)
C48 C49 C50 C51 -8(3)
C47 N12 C51 C50 7(3)
Ru2 N12 C51 C50 -175.5(13)
C49 C50 C51 N12 -1(3)
O88A Cl2 O666 O888 51.9(15)
O77A Cl2 O666 O888 -64(2)
O777 Cl2 O666 O888 -114(2)
O55A Cl2 O666 O888 115(3)
O66A Cl2 O666 O888 168(2)
O88A Cl2 O666 O777 166(2)
O77A Cl2 O666 O777 50(2)
O55A Cl2 O666 O777 -130(4)
O66A Cl2 O666 O777 -78(2)
O888 Cl2 O666 O777 114(2)
O888 O666 O777 Cl2 63(2)
O88A Cl2 O777 O666 -18(3)
O77A Cl2 O777 O666 -139.8(18)
O55A Cl2 O777 O666 143(3)
O66A Cl2 O777 O666 56.5(14)
O888 Cl2 O777 O666 -44.9(16)
O777 O666 O888 Cl2 -57.8(19)
O88A Cl2 O888 O666 -104(2)
O77A Cl2 O888 O666 131.2(17)
O777 Cl2 O888 O666 50.3(18)
O55A Cl2 O888 O666 -137(2)
O66A Cl2 O888 O666 -9.3(18)

loop_
_platon_squeeze_void_nr
_platon_squeeze_void_average_x
_platon_squeeze_void_average_y
_platon_squeeze_void_average_z
_platon_squeeze_void_volume
_platon_squeeze_void_count_electrons
_platon_squeeze_void_content
1 -0.059 0.500 0.000 581 76 ' '
